data_4026665
loop_
_publ_author_name
'Bret R. Van Ausdall'
'Nils F. Poth'
'Virginia A. Kincaid'
'Atta M. Arif'
'Janis Louie'

_publ_section_title
;
 Imidazolidene Carboxylate Bound MBPh4 Complexes (M = Li, Na) and Their
 Relevance in Transcarboxylation Reactions
;
_journal_name_full 'Journal of Organic Chemistry'
_journal_page_first 8413
_journal_page_last 8420
_journal_paper_doi 10.1021/jo201647b
_journal_volume 76
_journal_year 2011
_chemical_formula_moiety 'C40 H60 Li N2 O5,B 4(C6 H5)'
_chemical_formula_sum 'C64 H80 B Li N2 O5'
_chemical_formula_weight 975.05
_chemical_name_systematic
; 
 ? 
;
_space_group_IT_number 4
_symmetry_cell_setting monoclinic
_symmetry_space_group_name_Hall 'P 2yb'
_symmetry_space_group_name_H-M 'P 1 21 1'
_atom_sites_solution_hydrogens geom
_atom_sites_solution_primary direct
_atom_sites_solution_secondary difmap
_audit_creation_method SHELXL-97
_cell_angle_alpha 90.00
_cell_angle_beta 99.4843(8)
_cell_angle_gamma 90.00
_cell_formula_units_Z 2
_cell_length_a 9.8430(2)
_cell_length_b 24.0388(5)
_cell_length_c 12.5088(3)
_cell_measurement_reflns_used 7035
_cell_measurement_temperature 150(1)
_cell_measurement_theta_max 27.485
_cell_measurement_theta_min 1.018
_cell_volume 2919.30(11)
_computing_cell_refinement DENZO-SMN
_computing_data_collection 'Nonius COLLECT'
_computing_data_reduction DENZO-SMN
_computing_molecular_graphics 'WinGX, Ortep3'
_computing_structure_refinement 'SHELXL-97 (Sheldrick, 1997)'
_computing_structure_solution SIR97
_diffrn_ambient_temperature 150(1)
_diffrn_measured_fraction_theta_full 0.998
_diffrn_measured_fraction_theta_max 0.998
_diffrn_measurement_device_type 'Nonius KappaCCD Diffractometer'
_diffrn_measurement_method 'Phi and Omega scan'
_diffrn_radiation_monochromator graphite
_diffrn_radiation_source 'fine-focus sealed tube'
_diffrn_radiation_type MoK\a
_diffrn_radiation_wavelength 0.71073
_diffrn_reflns_av_R_equivalents 0.0000
_diffrn_reflns_av_sigmaI/netI 0.0709
_diffrn_reflns_limit_h_max 12
_diffrn_reflns_limit_h_min -12
_diffrn_reflns_limit_k_max 26
_diffrn_reflns_limit_k_min -31
_diffrn_reflns_limit_l_max 16
_diffrn_reflns_limit_l_min -16
_diffrn_reflns_number 11711
_diffrn_reflns_theta_full 27.89
_diffrn_reflns_theta_max 27.89
_diffrn_reflns_theta_min 1.86
_exptl_absorpt_coefficient_mu 0.068
_exptl_absorpt_correction_T_max 0.9778
_exptl_absorpt_correction_T_min 0.9745
_exptl_absorpt_correction_type multi-scan
_exptl_absorpt_process_details 'DENZO-SMN (Otwinowski & Minor, 1997)'
_exptl_crystal_colour prism
_exptl_crystal_density_diffrn 1.109
_exptl_crystal_description colorless
_exptl_crystal_F_000 1052
_exptl_crystal_size_max 0.38
_exptl_crystal_size_mid 0.35
_exptl_crystal_size_min 0.33
_refine_diff_density_max 0.746
_refine_diff_density_min -0.280
_refine_diff_density_rms 0.053
_refine_ls_abs_structure_details 'Flack H D (1983), Acta Cryst. A39, 876-881'
_refine_ls_abs_structure_Flack 0.00
_refine_ls_extinction_coef 0.017(2)
_refine_ls_extinction_expression Fc^*^=kFc[1+0.001xFc^2^\l^3^/sin(2\q)]^-1/4^
_refine_ls_extinction_method SHELXL
_refine_ls_goodness_of_fit_ref 1.019
_refine_ls_hydrogen_treatment constr
_refine_ls_matrix_type full
_refine_ls_number_parameters 666
_refine_ls_number_reflns 11711
_refine_ls_number_restraints 1
_refine_ls_restrained_S_all 1.019
_refine_ls_R_factor_all 0.1085
_refine_ls_R_factor_gt 0.0660
_refine_ls_shift/su_max 0.000
_refine_ls_shift/su_mean 0.000
_refine_ls_structure_factor_coef Fsqd
_refine_ls_weighting_details 'calc w=1/[\s^2^(Fo^2^)+(0.0927P)^2^+0.6535P] where P=(Fo^2^+2Fc^2^)/3'
_refine_ls_weighting_scheme calc
_refine_ls_wR_factor_gt 0.1540
_refine_ls_wR_factor_ref 0.1779
_reflns_number_gt 8056
_reflns_number_total 11711
_reflns_threshold_expression >2sigma(I)
_cod_data_source_file jo201647b_si_004.cif
_cod_data_source_block jl018
_cod_database_code 4026665

loop_
_symmetry_equiv_pos_as_xyz
'x, y, z'
'-x, y+1/2, -z'

loop_
_atom_site_label
_atom_site_type_symbol
_atom_site_fract_x
_atom_site_fract_y
_atom_site_fract_z
_atom_site_U_iso_or_equiv
_atom_site_adp_type
_atom_site_occupancy
_atom_site_symmetry_multiplicity
_atom_site_calc_flag
_atom_site_refinement_flags
_atom_site_disorder_assembly
_atom_site_disorder_group
C2 C -0.0722(3) 0.29108(11) 0.0777(2) 0.0263(6) Uani 1 1 d . . .
C4 C 0.0778(3) 0.34734(12) 0.1781(2) 0.0310(6) Uani 1 1 d . . .
H4 H 0.1394 0.3773 0.1988 0.037 Uiso 1 1 calc R . .
C5 C 0.0481(3) 0.30563(12) 0.2420(2) 0.0317(7) Uani 1 1 d . . .
H5 H 0.0846 0.3007 0.3166 0.038 Uiso 1 1 calc R . .
C6 C -0.1679(3) 0.26422(13) -0.0148(2) 0.0346(7) Uani 1 1 d . B .
C7 C -0.1017(3) 0.21968(12) 0.2130(2) 0.0321(7) Uani 1 1 d . . .
C8 C -0.0294(3) 0.17054(13) 0.2040(3) 0.0368(7) Uani 1 1 d . . .
C9 C -0.0872(4) 0.12159(15) 0.2371(3) 0.0489(9) Uani 1 1 d . . .
H9 H -0.0413 0.0872 0.2322 0.059 Uiso 1 1 calc R . .
C10 C -0.2097(4) 0.12264(16) 0.2768(4) 0.0603(11) Uani 1 1 d . . .
H10 H -0.2464 0.0890 0.3000 0.072 Uiso 1 1 calc R . .
C11 C -0.2791(4) 0.17156(18) 0.2832(4) 0.0612(11) Uani 1 1 d . . .
H11 H -0.3648 0.1712 0.3087 0.073 Uiso 1 1 calc R . .
C12 C -0.2261(4) 0.22207(15) 0.2529(3) 0.0461(9) Uani 1 1 d . . .
C13 C 0.1046(4) 0.16905(15) 0.1600(3) 0.0512(9) Uani 1 1 d . . .
H13 H 0.1205 0.2070 0.1315 0.061 Uiso 1 1 calc R . .
C14 C 0.0990(6) 0.1278(3) 0.0663(5) 0.0963(18) Uani 1 1 d . . .
H14A H 0.1845 0.1302 0.0361 0.144 Uiso 1 1 calc R . .
H14B H 0.0207 0.1369 0.0098 0.144 Uiso 1 1 calc R . .
H14C H 0.0880 0.0900 0.0928 0.144 Uiso 1 1 calc R . .
C15 C 0.2238(4) 0.1561(2) 0.2507(4) 0.0771(14) Uani 1 1 d . . .
H15A H 0.2239 0.1828 0.3099 0.116 Uiso 1 1 calc R . .
H15B H 0.3110 0.1588 0.2228 0.116 Uiso 1 1 calc R . .
H15C H 0.2133 0.1183 0.2776 0.116 Uiso 1 1 calc R . .
C16 C -0.3031(4) 0.27662(17) 0.2609(4) 0.0609(11) Uani 1 1 d . . .
H16 H -0.2631 0.3049 0.2163 0.073 Uiso 1 1 calc R . .
C17 C -0.4544(5) 0.2727(3) 0.2180(4) 0.0841(16) Uani 1 1 d . . .
H17A H -0.4680 0.2558 0.1457 0.126 Uiso 1 1 calc R . .
H17B H -0.4949 0.3100 0.2134 0.126 Uiso 1 1 calc R . .
H17C H -0.4990 0.2496 0.2668 0.126 Uiso 1 1 calc R . .
C18 C -0.2790(5) 0.2971(2) 0.3781(4) 0.0743(13) Uani 1 1 d . . .
H18A H -0.3180 0.3345 0.3812 0.112 Uiso 1 1 calc R . .
H18B H -0.1799 0.2984 0.4055 0.112 Uiso 1 1 calc R . .
H18C H -0.3236 0.2717 0.4228 0.112 Uiso 1 1 calc R . .
C19 C 0.0016(3) 0.37274(12) -0.0192(2) 0.0279(6) Uani 1 1 d . . .
C20 C 0.0960(3) 0.35915(13) -0.0876(2) 0.0356(7) Uani 1 1 d . . .
C21 C 0.0906(4) 0.39147(15) -0.1810(3) 0.0478(9) Uani 1 1 d . . .
H21 H 0.1512 0.3834 -0.2308 0.057 Uiso 1 1 calc R . .
C22 C -0.0014(4) 0.43487(16) -0.2022(3) 0.0555(10) Uani 1 1 d . . .
H22 H -0.0037 0.4560 -0.2666 0.067 Uiso 1 1 calc R . .
C23 C -0.0898(4) 0.44806(15) -0.1316(3) 0.0468(8) Uani 1 1 d . . .
H23 H -0.1508 0.4787 -0.1470 0.056 Uiso 1 1 calc R . .
C24 C -0.0908(3) 0.41683(13) -0.0372(2) 0.0326(7) Uani 1 1 d . . .
C25 C 0.2012(3) 0.31295(14) -0.0639(3) 0.0399(8) Uani 1 1 d . . .
H25 H 0.1800 0.2916 0.0000 0.048 Uiso 1 1 calc R . .
C26 C 0.1981(4) 0.27229(17) -0.1580(3) 0.0527(9) Uani 1 1 d . . .
H26A H 0.1042 0.2581 -0.1796 0.079 Uiso 1 1 calc R . .
H26B H 0.2606 0.2412 -0.1353 0.079 Uiso 1 1 calc R . .
H26C H 0.2276 0.2914 -0.2194 0.079 Uiso 1 1 calc R . .
C27 C 0.3452(4) 0.33838(19) -0.0328(3) 0.0585(10) Uani 1 1 d . . .
H27A H 0.3663 0.3613 -0.0928 0.088 Uiso 1 1 calc R . .
H27B H 0.4135 0.3085 -0.0177 0.088 Uiso 1 1 calc R . .
H27C H 0.3478 0.3616 0.0320 0.088 Uiso 1 1 calc R . .
C28 C -0.1910(3) 0.43139(13) 0.0396(3) 0.0362(7) Uani 1 1 d . . .
H28 H -0.1584 0.4122 0.1101 0.043 Uiso 1 1 calc R . .
C29 C -0.3340(4) 0.40933(19) -0.0047(4) 0.0637(12) Uani 1 1 d . . .
H29A H -0.3677 0.4268 -0.0748 0.096 Uiso 1 1 calc R . .
H29B H -0.3968 0.4181 0.0462 0.096 Uiso 1 1 calc R . .
H29C H -0.3297 0.3689 -0.0140 0.096 Uiso 1 1 calc R . .
C30 C -0.1968(4) 0.49338(14) 0.0627(3) 0.0471(8) Uani 1 1 d . . .
H30A H -0.1032 0.5076 0.0853 0.071 Uiso 1 1 calc R . .
H30B H -0.2510 0.4997 0.1206 0.071 Uiso 1 1 calc R . .
H30C H -0.2400 0.5128 -0.0030 0.071 Uiso 1 1 calc R . .
C31 C 0.0006(9) 0.1308(3) -0.2570(7) 0.137(3) Uani 1 1 d . . .
H31A H -0.0173 0.0904 -0.2532 0.164 Uiso 1 1 calc R . .
H31B H 0.0542 0.1440 -0.1877 0.164 Uiso 1 1 calc R . .
C32 C 0.0692(7) 0.1474(3) -0.3592(5) 0.1018(19) Uani 1 1 d . . .
H32A H 0.1259 0.1813 -0.3429 0.122 Uiso 1 1 calc R . .
H32B H 0.1298 0.1170 -0.3765 0.122 Uiso 1 1 calc R . .
C33 C -0.0338(9) 0.1570(4) -0.4463(7) 0.134(3) Uani 1 1 d . . .
H33A H -0.0134 0.1909 -0.4857 0.161 Uiso 1 1 calc R . .
H33B H -0.0416 0.1251 -0.4971 0.161 Uiso 1 1 calc R . .
C34 C -0.1495(10) 0.1633(5) -0.4069(5) 0.162(4) Uani 1 1 d . . .
H34A H -0.2125 0.1323 -0.4331 0.195 Uiso 1 1 calc R . .
H34B H -0.1942 0.1983 -0.4357 0.195 Uiso 1 1 calc R . .
C35 C -0.2428(5) 0.3174(2) -0.3041(4) 0.0766(13) Uani 1 1 d . . .
H35A H -0.1777 0.3126 -0.3559 0.092 Uiso 1 1 calc R . .
H35B H -0.1913 0.3300 -0.2336 0.092 Uiso 1 1 calc R . .
C36 C -0.3579(6) 0.3585(2) -0.3479(4) 0.0910(17) Uani 1 1 d . . .
H36A H -0.3307 0.3972 -0.3281 0.109 Uiso 1 1 calc R . .
H36B H -0.3830 0.3557 -0.4277 0.109 Uiso 1 1 calc R . .
C37 C -0.4740(6) 0.3396(2) -0.2923(4) 0.0861(16) Uani 1 1 d . . .
H37A H -0.4691 0.3581 -0.2211 0.103 Uiso 1 1 calc R . .
H37B H -0.5641 0.3482 -0.3372 0.103 Uiso 1 1 calc R . .
C38 C -0.4556(5) 0.2793(3) -0.2789(5) 0.0899(16) Uani 1 1 d . . .
H38A H -0.4715 0.2677 -0.2060 0.108 Uiso 1 1 calc R . .
H38B H -0.5216 0.2592 -0.3339 0.108 Uiso 1 1 calc R . .
C39 C -0.3765(7) 0.1379(2) -0.0552(5) 0.102(2) Uani 1 1 d . . .
H39A H -0.3314 0.1010 -0.0459 0.122 Uiso 0.50 1 calc PR A 1
H39B H -0.3155 0.1637 -0.0077 0.122 Uiso 0.50 1 calc PR A 1
H39C H -0.3650 0.1699 -0.0047 0.122 Uiso 0.50 1 calc PR A 2
H39D H -0.3081 0.1089 -0.0282 0.122 Uiso 0.50 1 calc PR A 2
C40 C -0.4880(18) 0.1332(8) -0.0096(15) 0.130(5) Uiso 0.50 1 d P B 1
H40A H -0.5217 0.1684 0.0176 0.156 Uiso 0.50 1 calc PR B 1
H40B H -0.4853 0.1027 0.0438 0.156 Uiso 0.50 1 calc PR B 1
C41 C -0.5665(13) 0.1145(6) -0.1510(14) 0.093(3) Uiso 0.50 1 d P B 1
H41A H -0.6027 0.0760 -0.1522 0.111 Uiso 0.50 1 calc PR B 1
H41B H -0.6446 0.1397 -0.1762 0.111 Uiso 0.50 1 calc PR B 1
C40A C -0.5286(13) 0.1144(6) -0.0715(13) 0.093(3) Uiso 0.50 1 d P B 2
H40C H -0.5914 0.1393 -0.0396 0.112 Uiso 0.50 1 calc PR B 2
H40D H -0.5321 0.0765 -0.0407 0.112 Uiso 0.50 1 calc PR B 2
C41A C -0.5677(16) 0.1137(7) -0.2187(14) 0.110(4) Uiso 0.50 1 d P B 2
H41C H -0.6097 0.0781 -0.2471 0.132 Uiso 0.50 1 calc PR B 2
H41D H -0.6278 0.1451 -0.2477 0.132 Uiso 0.50 1 calc PR B 2
C42 C -0.4477(6) 0.1192(2) -0.2371(5) 0.0942(17) Uani 1 1 d . . .
H42A H -0.4031 0.0833 -0.2491 0.113 Uiso 0.50 1 calc PR B 1
H42B H -0.4835 0.1376 -0.3068 0.113 Uiso 0.50 1 calc PR B 1
H42C H -0.4510 0.1347 -0.3108 0.113 Uiso 0.50 1 calc PR B 2
H42D H -0.4038 0.0821 -0.2355 0.113 Uiso 0.50 1 calc PR B 2
C43 C 0.2588(3) 0.46754(12) 0.3238(2) 0.0323(7) Uani 1 1 d . . .
C44 C 0.3957(3) 0.45973(13) 0.3070(3) 0.0369(7) Uani 1 1 d . . .
H44 H 0.4638 0.4502 0.3672 0.044 Uiso 1 1 calc R . .
C45 C 0.4350(4) 0.46548(15) 0.2052(3) 0.0457(8) Uani 1 1 d . . .
H45 H 0.5278 0.4587 0.1971 0.055 Uiso 1 1 calc R . .
C46 C 0.3409(4) 0.48083(15) 0.1170(3) 0.0455(8) Uani 1 1 d . . .
H46 H 0.3676 0.4842 0.0476 0.055 Uiso 1 1 calc R . .
C47 C 0.2075(4) 0.49136(15) 0.1300(3) 0.0444(8) Uani 1 1 d . . .
H47 H 0.1417 0.5029 0.0698 0.053 Uiso 1 1 calc R . .
C48 C 0.1683(3) 0.48513(13) 0.2321(3) 0.0368(7) Uani 1 1 d . . .
H48 H 0.0758 0.4932 0.2393 0.044 Uiso 1 1 calc R . .
C49 C 0.0546(3) 0.47305(12) 0.4466(2) 0.0310(6) Uani 1 1 d . . .
C50 C -0.0582(3) 0.44808(14) 0.3801(3) 0.0379(7) Uani 1 1 d . . .
H50 H -0.0402 0.4211 0.3286 0.046 Uiso 1 1 calc R . .
C51 C -0.1937(3) 0.46067(16) 0.3855(3) 0.0459(8) Uani 1 1 d . . .
H51 H -0.2659 0.4427 0.3384 0.055 Uiso 1 1 calc R . .
C52 C -0.2242(4) 0.49948(17) 0.4596(3) 0.0552(10) Uani 1 1 d . . .
H52 H -0.3171 0.5082 0.4645 0.066 Uiso 1 1 calc R . .
C53 C -0.1180(4) 0.52502(18) 0.5255(3) 0.0550(10) Uani 1 1 d . . .
H53 H -0.1379 0.5516 0.5769 0.066 Uiso 1 1 calc R . .
C54 C 0.0193(3) 0.51289(15) 0.5191(3) 0.0417(8) Uani 1 1 d . . .
H54 H 0.0905 0.5322 0.5650 0.050 Uiso 1 1 calc R . .
C55 C 0.3212(3) 0.48427(13) 0.5402(2) 0.0323(7) Uani 1 1 d . . .
C56 C 0.4006(3) 0.53031(14) 0.5251(3) 0.0412(8) Uani 1 1 d . . .
H56 H 0.3937 0.5458 0.4546 0.049 Uiso 1 1 calc R . .
C57 C 0.4908(4) 0.55465(17) 0.6106(3) 0.0525(10) Uani 1 1 d . . .
H57 H 0.5453 0.5856 0.5966 0.063 Uiso 1 1 calc R . .
C58 C 0.5012(4) 0.53466(17) 0.7129(3) 0.0528(10) Uani 1 1 d . . .
H58 H 0.5624 0.5514 0.7706 0.063 Uiso 1 1 calc R . .
C59 C 0.4218(4) 0.48979(16) 0.7318(3) 0.0522(9) Uani 1 1 d . . .
H59 H 0.4276 0.4757 0.8034 0.063 Uiso 1 1 calc R . .
C60 C 0.3342(4) 0.46503(15) 0.6483(3) 0.0445(8) Uani 1 1 d . . .
H60 H 0.2808 0.4340 0.6638 0.053 Uiso 1 1 calc R . .
C61 C 0.2206(3) 0.38502(12) 0.4634(2) 0.0297(6) Uani 1 1 d . . .
C62 C 0.1292(3) 0.35859(13) 0.5222(2) 0.0355(7) Uani 1 1 d . . .
H62 H 0.0605 0.3803 0.5477 0.043 Uiso 1 1 calc R . .
C63 C 0.1352(3) 0.30222(14) 0.5445(3) 0.0383(7) Uani 1 1 d . . .
H63 H 0.0715 0.2863 0.5850 0.046 Uiso 1 1 calc R . .
C64 C 0.2336(3) 0.26849(14) 0.5083(3) 0.0407(8) Uani 1 1 d . . .
H64 H 0.2371 0.2297 0.5227 0.049 Uiso 1 1 calc R . .
C65 C 0.3255(3) 0.29319(14) 0.4509(3) 0.0405(8) Uani 1 1 d . . .
H65 H 0.3943 0.2712 0.4261 0.049 Uiso 1 1 calc R . .
C66 C 0.3186(3) 0.35005(13) 0.4288(3) 0.0362(7) Uani 1 1 d . . .
H66 H 0.3831 0.3657 0.3887 0.043 Uiso 1 1 calc R . .
N1 N -0.0456(2) 0.27114(10) 0.17867(18) 0.0291(5) Uani 1 1 d . . .
N3 N 0.0011(2) 0.33818(9) 0.07570(17) 0.0258(5) Uani 1 1 d . . .
Li1 Li -0.2367(10) 0.2071(3) -0.2002(5) 0.076(2) Uani 1 1 d . . .
B1 B 0.2129(3) 0.45359(14) 0.4417(3) 0.0309(7) Uani 1 1 d . . .
O1 O -0.1077(3) 0.23737(11) -0.0791(2) 0.0515(6) Uani 1 1 d . B .
O2 O -0.2912(2) 0.27029(12) -0.0154(2) 0.0559(7) Uani 1 1 d . . .
O3 O -0.1315(4) 0.16482(17) -0.2928(3) 0.0904(11) Uani 1 1 d . B .
O4 O -0.3160(3) 0.26695(14) -0.2923(2) 0.0663(8) Uani 1 1 d . B .
O5 O -0.3657(4) 0.15429(14) -0.1616(3) 0.0869(11) Uani 1 1 d . B .

loop_
_atom_site_aniso_label
_atom_site_aniso_U_11
_atom_site_aniso_U_22
_atom_site_aniso_U_33
_atom_site_aniso_U_23
_atom_site_aniso_U_13
_atom_site_aniso_U_12
C2 0.0264(14) 0.0272(14) 0.0268(15) -0.0010(11) 0.0084(11) -0.0011(12)
C4 0.0349(16) 0.0334(16) 0.0242(15) -0.0037(12) 0.0031(12) 0.0004(13)
C5 0.0373(16) 0.0340(16) 0.0227(15) 0.0004(12) 0.0014(12) -0.0010(13)
C6 0.0384(18) 0.0348(16) 0.0300(16) 0.0038(13) 0.0042(13) -0.0030(14)
C7 0.0361(17) 0.0297(15) 0.0311(16) 0.0044(12) 0.0069(13) -0.0009(13)
C8 0.0405(17) 0.0323(16) 0.0373(18) 0.0076(13) 0.0057(14) -0.0008(14)
C9 0.055(2) 0.0342(18) 0.057(2) 0.0108(15) 0.0047(18) -0.0009(16)
C10 0.062(3) 0.044(2) 0.072(3) 0.0229(19) 0.003(2) -0.017(2)
C11 0.043(2) 0.065(3) 0.081(3) 0.037(2) 0.026(2) 0.0013(19)
C12 0.0392(19) 0.049(2) 0.053(2) 0.0193(16) 0.0164(16) 0.0044(16)
C13 0.061(2) 0.0392(19) 0.059(2) 0.0152(16) 0.0260(19) 0.0149(17)
C14 0.101(4) 0.114(4) 0.081(4) -0.032(3) 0.035(3) 0.023(3)
C15 0.047(2) 0.101(4) 0.084(3) 0.002(3) 0.011(2) 0.006(2)
C16 0.058(2) 0.058(2) 0.077(3) 0.029(2) 0.042(2) 0.022(2)
C17 0.070(3) 0.119(4) 0.066(3) 0.018(3) 0.022(2) 0.046(3)
C18 0.061(3) 0.061(3) 0.106(4) -0.009(3) 0.029(3) 0.005(2)
C19 0.0326(15) 0.0276(14) 0.0240(14) 0.0040(11) 0.0059(12) -0.0036(12)
C20 0.0360(17) 0.0379(17) 0.0343(17) 0.0041(13) 0.0102(13) 0.0002(14)
C21 0.057(2) 0.055(2) 0.0358(19) 0.0121(15) 0.0219(16) 0.0049(18)
C22 0.072(3) 0.055(2) 0.043(2) 0.0232(17) 0.0196(19) 0.009(2)
C23 0.057(2) 0.0419(19) 0.0420(19) 0.0143(15) 0.0090(16) 0.0115(16)
C24 0.0329(16) 0.0310(16) 0.0339(16) 0.0030(12) 0.0051(12) 0.0008(13)
C25 0.0411(18) 0.0437(19) 0.0370(18) 0.0035(14) 0.0128(14) 0.0065(15)
C26 0.050(2) 0.055(2) 0.055(2) -0.0077(18) 0.0147(17) 0.0072(18)
C27 0.044(2) 0.073(3) 0.057(2) -0.009(2) 0.0043(18) 0.0040(19)
C28 0.0382(17) 0.0328(16) 0.0389(18) 0.0029(13) 0.0103(14) 0.0075(14)
C29 0.041(2) 0.061(3) 0.092(3) -0.028(2) 0.020(2) -0.0084(19)
C30 0.047(2) 0.0420(19) 0.053(2) -0.0067(15) 0.0119(16) 0.0057(16)
C31 0.158(7) 0.080(4) 0.148(7) 0.031(4) -0.044(6) -0.014(4)
C32 0.099(4) 0.124(5) 0.083(4) -0.031(4) 0.015(4) -0.014(4)
C33 0.147(7) 0.124(6) 0.131(7) -0.015(5) 0.019(6) -0.034(5)
C34 0.165(7) 0.262(12) 0.071(4) -0.041(5) 0.052(5) 0.056(7)
C35 0.077(3) 0.079(3) 0.068(3) 0.013(2) -0.003(2) 0.003(3)
C36 0.121(5) 0.075(3) 0.068(3) 0.002(3) -0.009(3) 0.000(3)
C37 0.086(4) 0.095(4) 0.075(3) -0.014(3) 0.006(3) 0.011(3)
C38 0.054(3) 0.110(5) 0.100(4) 0.015(3) -0.005(3) 0.007(3)
C39 0.141(5) 0.076(4) 0.101(4) -0.017(3) 0.057(4) -0.048(4)
C42 0.092(4) 0.065(3) 0.114(4) -0.010(3) -0.017(3) -0.013(3)
C43 0.0345(16) 0.0269(15) 0.0366(17) -0.0022(12) 0.0085(13) -0.0013(13)
C44 0.0350(17) 0.0397(17) 0.0373(18) -0.0005(13) 0.0096(13) -0.0018(14)
C45 0.0441(19) 0.052(2) 0.045(2) -0.0031(16) 0.0180(16) 0.0008(16)
C46 0.055(2) 0.051(2) 0.0332(18) 0.0009(15) 0.0162(16) -0.0098(17)
C47 0.049(2) 0.047(2) 0.0350(18) 0.0090(14) 0.0031(15) -0.0041(16)
C48 0.0337(17) 0.0366(17) 0.0407(18) 0.0026(14) 0.0077(14) -0.0028(14)
C49 0.0325(16) 0.0302(15) 0.0313(16) 0.0012(12) 0.0081(12) 0.0045(13)
C50 0.0319(16) 0.0402(18) 0.0418(18) -0.0038(14) 0.0063(14) -0.0008(14)
C51 0.0273(17) 0.053(2) 0.056(2) -0.0030(17) 0.0033(15) 0.0040(15)
C52 0.0321(18) 0.067(3) 0.068(3) -0.005(2) 0.0131(17) 0.0088(17)
C53 0.047(2) 0.063(2) 0.058(2) -0.0148(19) 0.0165(18) 0.0170(19)
C54 0.0340(17) 0.047(2) 0.044(2) -0.0089(15) 0.0045(14) 0.0056(15)
C55 0.0276(15) 0.0334(16) 0.0359(17) -0.0069(12) 0.0057(12) 0.0023(13)
C56 0.0398(18) 0.0456(19) 0.0405(19) -0.0113(15) 0.0131(14) -0.0093(15)
C57 0.042(2) 0.055(2) 0.064(3) -0.0216(19) 0.0184(18) -0.0149(17)
C58 0.045(2) 0.060(2) 0.049(2) -0.0246(18) -0.0050(17) 0.0024(18)
C59 0.061(2) 0.051(2) 0.039(2) -0.0082(16) -0.0081(17) 0.0106(19)
C60 0.049(2) 0.0443(19) 0.0384(19) -0.0023(15) 0.0022(15) 0.0006(16)
C61 0.0272(15) 0.0356(16) 0.0257(15) 0.0009(12) 0.0023(12) -0.0002(13)
C62 0.0350(17) 0.0385(17) 0.0336(16) -0.0030(13) 0.0076(13) 0.0013(14)
C63 0.0390(17) 0.0422(18) 0.0339(17) 0.0030(14) 0.0064(13) -0.0049(15)
C64 0.0465(19) 0.0349(17) 0.0379(18) 0.0022(14) -0.0009(15) 0.0004(15)
C65 0.0386(17) 0.0422(19) 0.0398(18) -0.0028(14) 0.0038(14) 0.0068(15)
C66 0.0319(16) 0.0390(18) 0.0382(17) 0.0003(13) 0.0070(13) 0.0005(14)
N1 0.0352(13) 0.0264(12) 0.0266(12) 0.0027(10) 0.0074(10) 0.0018(11)
N3 0.0285(12) 0.0279(13) 0.0209(12) 0.0032(9) 0.0040(10) 0.0005(10)
Li1 0.118(7) 0.073(5) 0.033(3) -0.012(3) 0.001(4) -0.031(5)
B1 0.0291(17) 0.0330(18) 0.0311(18) -0.0047(13) 0.0064(14) -0.0009(14)
O1 0.0546(15) 0.0585(16) 0.0421(14) -0.0166(11) 0.0099(11) -0.0071(12)
O2 0.0356(14) 0.0685(18) 0.0606(16) -0.0170(13) -0.0007(11) -0.0072(12)
O3 0.113(3) 0.104(3) 0.056(2) -0.0225(18) 0.0202(19) -0.002(2)
O4 0.0532(16) 0.087(2) 0.0566(17) -0.0091(15) 0.0023(12) 0.0015(16)
O5 0.124(3) 0.066(2) 0.069(2) -0.0209(16) 0.011(2) -0.033(2)

loop_
_atom_type_symbol
_atom_type_description
_atom_type_scat_dispersion_real
_atom_type_scat_dispersion_imag
_atom_type_scat_source
C C 0.0033 0.0016 'International Tables Vol C Tables 4.2.6.8 and 6.1.1.4'
H H 0.0000 0.0000 'International Tables Vol C Tables 4.2.6.8 and 6.1.1.4'
N N 0.0061 0.0033 'International Tables Vol C Tables 4.2.6.8 and 6.1.1.4'
Li Li -0.0003 0.0001 'International Tables Vol C Tables 4.2.6.8 and 6.1.1.4'
B B 0.0013 0.0007 'International Tables Vol C Tables 4.2.6.8 and 6.1.1.4'
O O 0.0106 0.0060 'International Tables Vol C Tables 4.2.6.8 and 6.1.1.4'

loop_
_geom_angle_atom_site_label_1
_geom_angle_atom_site_label_2
_geom_angle_atom_site_label_3
_geom_angle
N1 C2 N3 107.3(2)
N1 C2 C6 124.8(2)
N3 C2 C6 127.9(2)
C5 C4 N3 106.9(3)
C5 C4 H4 126.5
N3 C4 H4 126.5
C4 C5 N1 107.2(2)
C4 C5 H5 126.4
N1 C5 H5 126.4
O2 C6 O1 129.2(3)
O2 C6 C2 116.6(3)
O1 C6 C2 114.2(3)
O2 C6 Li1 87.0(3)
O1 C6 Li1 42.3(3)
C2 C6 Li1 156.4(3)
C8 C7 C12 123.6(3)
C8 C7 N1 118.4(3)
C12 C7 N1 118.0(3)
C7 C8 C9 116.8(3)
C7 C8 C13 122.5(3)
C9 C8 C13 120.6(3)
C10 C9 C8 120.9(3)
C10 C9 H9 119.5
C8 C9 H9 119.5
C11 C10 C9 120.8(3)
C11 C10 H10 119.6
C9 C10 H10 119.6
C10 C11 C12 121.2(3)
C10 C11 H11 119.4
C12 C11 H11 119.4
C7 C12 C11 116.7(3)
C7 C12 C16 122.2(3)
C11 C12 C16 121.1(3)
C8 C13 C15 110.2(3)
C8 C13 C14 111.8(4)
C15 C13 C14 111.4(4)
C8 C13 H13 107.8
C15 C13 H13 107.8
C14 C13 H13 107.8
C13 C14 H14A 109.5
C13 C14 H14B 109.5
H14A C14 H14B 109.5
C13 C14 H14C 109.5
H14A C14 H14C 109.5
H14B C14 H14C 109.5
C13 C15 H15A 109.5
C13 C15 H15B 109.5
H15A C15 H15B 109.5
C13 C15 H15C 109.5
H15A C15 H15C 109.5
H15B C15 H15C 109.5
C17 C16 C12 113.4(4)
C17 C16 C18 110.6(3)
C12 C16 C18 109.9(3)
C17 C16 H16 107.6
C12 C16 H16 107.6
C18 C16 H16 107.6
C16 C17 H17A 109.5
C16 C17 H17B 109.5
H17A C17 H17B 109.5
C16 C17 H17C 109.5
H17A C17 H17C 109.5
H17B C17 H17C 109.5
C16 C18 H18A 109.5
C16 C18 H18B 109.5
H18A C18 H18B 109.5
C16 C18 H18C 109.5
H18A C18 H18C 109.5
H18B C18 H18C 109.5
C24 C19 C20 124.1(3)
C24 C19 N3 118.6(2)
C20 C19 N3 117.3(3)
C21 C20 C19 116.3(3)
C21 C20 C25 120.2(3)
C19 C20 C25 123.5(3)
C22 C21 C20 121.0(3)
C22 C21 H21 119.5
C20 C21 H21 119.5
C23 C22 C21 121.1(3)
C23 C22 H22 119.4
C21 C22 H22 119.4
C22 C23 C24 120.7(3)
C22 C23 H23 119.6
C24 C23 H23 119.6
C19 C24 C23 116.7(3)
C19 C24 C28 123.1(3)
C23 C24 C28 120.2(3)
C20 C25 C26 113.1(3)
C20 C25 C27 109.3(3)
C26 C25 C27 110.5(3)
C20 C25 H25 107.9
C26 C25 H25 107.9
C27 C25 H25 107.9
C25 C26 H26A 109.5
C25 C26 H26B 109.5
H26A C26 H26B 109.5
C25 C26 H26C 109.5
H26A C26 H26C 109.5
H26B C26 H26C 109.5
C25 C27 H27A 109.5
C25 C27 H27B 109.5
H27A C27 H27B 109.5
C25 C27 H27C 109.5
H27A C27 H27C 109.5
H27B C27 H27C 109.5
C30 C28 C29 110.4(3)
C30 C28 C24 113.1(3)
C29 C28 C24 110.2(3)
C30 C28 H28 107.6
C29 C28 H28 107.6
C24 C28 H28 107.6
C28 C29 H29A 109.5
C28 C29 H29B 109.5
H29A C29 H29B 109.5
C28 C29 H29C 109.5
H29A C29 H29C 109.5
H29B C29 H29C 109.5
C28 C30 H30A 109.5
C28 C30 H30B 109.5
H30A C30 H30B 109.5
C28 C30 H30C 109.5
H30A C30 H30C 109.5
H30B C30 H30C 109.5
O3 C31 C32 94.7(5)
O3 C31 H31A 112.8
C32 C31 H31A 112.8
O3 C31 H31B 112.8
C32 C31 H31B 112.8
H31A C31 H31B 110.2
C33 C32 C31 108.8(6)
C33 C32 H32A 109.9
C31 C32 H32A 109.9
C33 C32 H32B 109.9
C31 C32 H32B 109.9
H32A C32 H32B 108.3
C34 C33 C32 106.9(8)
C34 C33 H33A 110.3
C32 C33 H33A 110.3
C34 C33 H33B 110.3
C32 C33 H33B 110.3
H33A C33 H33B 108.6
C33 C34 O3 114.1(8)
C33 C34 H34A 108.7
O3 C34 H34A 108.7
C33 C34 H34B 108.7
O3 C34 H34B 108.7
H34A C34 H34B 107.6
O4 C35 C36 103.2(4)
O4 C35 H35A 111.1
C36 C35 H35A 111.1
O4 C35 H35B 111.1
C36 C35 H35B 111.1
H35A C35 H35B 109.1
C37 C36 C35 102.3(4)
C37 C36 H36A 111.3
C35 C36 H36A 111.3
C37 C36 H36B 111.3
C35 C36 H36B 111.3
H36A C36 H36B 109.2
C38 C37 C36 105.2(4)
C38 C37 H37A 110.7
C36 C37 H37A 110.7
C38 C37 H37B 110.7
C36 C37 H37B 110.7
H37A C37 H37B 108.8
O4 C38 C37 107.0(5)
O4 C38 H38A 110.3
C37 C38 H38A 110.3
O4 C38 H38B 110.3
C37 C38 H38B 110.3
H38A C38 H38B 108.6
C40 C39 O5 129.0(10)
C40 C39 C40A 35.9(8)
O5 C39 C40A 101.3(7)
C40 C39 H39A 105.1
O5 C39 H39A 105.1
C40A C39 H39A 95.2
C40 C39 H39B 105.1
O5 C39 H39B 105.1
C40A C39 H39B 140.3
H39A C39 H39B 105.9
C40 C39 H39C 78.9
O5 C39 H39C 111.5
C40A C39 H39C 111.5
H39A C39 H39C 128.3
H39B C39 H39C 30.3
C40 C39 H39D 111.0
O5 C39 H39D 111.5
C40A C39 H39D 111.5
H39A C39 H39D 20.2
H39B C39 H39D 85.7
H39C C39 H39D 109.3
C39 C40 C41 81.7(10)
C39 C40 H40A 115.0
C41 C40 H40A 115.0
C39 C40 H40B 115.0
C41 C40 H40B 115.0
H40A C40 H40B 112.1
C42 C41 C40 111.1(9)
C42 C41 H41A 109.4
C40 C41 H41A 109.4
C42 C41 H41B 109.4
C40 C41 H41B 109.4
H41A C41 H41B 108.0
C39 C40A C41A 99.9(8)
C39 C40A H40C 111.8
C41A C40A H40C 111.8
C39 C40A H40D 111.8
C41A C40A H40D 111.8
H40C C40A H40D 109.5
C42 C41A C40A 97.8(11)
C42 C41A H41C 112.2
C40A C41A H41C 112.2
C42 C41A H41D 112.2
C40A C41A H41D 112.2
H41C C41A H41D 109.8
C41A C42 O5 113.2(9)
C41A C42 C41 27.7(8)
O5 C42 C41 89.6(6)
C41A C42 H42A 113.1
O5 C42 H42A 113.7
C41 C42 H42A 113.7
C41A C42 H42B 90.0
O5 C42 H42B 113.7
C41 C42 H42B 113.7
H42A C42 H42B 111.0
C41A C42 H42C 108.9
O5 C42 H42C 108.9
C41 C42 H42C 133.4
H42A C42 H42C 97.7
H42B C42 H42C 19.7
C41A C42 H42D 108.9
O5 C42 H42D 108.9
C41 C42 H42D 105.5
H42A C42 H42D 10.1
H42B C42 H42D 120.8
H42C C42 H42D 107.7
C48 C43 C44 114.4(3)
C48 C43 B1 124.4(3)
C44 C43 B1 121.1(3)
C45 C44 C43 122.5(3)
C45 C44 H44 118.7
C43 C44 H44 118.7
C46 C45 C44 120.6(3)
C46 C45 H45 119.7
C44 C45 H45 119.7
C45 C46 C47 119.1(3)
C45 C46 H46 120.4
C47 C46 H46 120.4
C46 C47 C48 120.1(3)
C46 C47 H47 120.0
C48 C47 H47 120.0
C43 C48 C47 123.1(3)
C43 C48 H48 118.4
C47 C48 H48 118.4
C54 C49 C50 114.7(3)
C54 C49 B1 124.0(3)
C50 C49 B1 121.3(3)
C51 C50 C49 123.5(3)
C51 C50 H50 118.3
C49 C50 H50 118.3
C50 C51 C52 120.0(3)
C50 C51 H51 120.0
C52 C51 H51 120.0
C53 C52 C51 118.6(3)
C53 C52 H52 120.7
C51 C52 H52 120.7
C52 C53 C54 121.5(3)
C52 C53 H53 119.2
C54 C53 H53 119.2
C53 C54 C49 121.7(3)
C53 C54 H54 119.2
C49 C54 H54 119.2
C56 C55 C60 115.3(3)
C56 C55 B1 124.1(3)
C60 C55 B1 120.6(3)
C55 C56 C57 122.1(3)
C55 C56 H56 119.0
C57 C56 H56 119.0
C58 C57 C56 120.8(4)
C58 C57 H57 119.6
C56 C57 H57 119.6
C57 C58 C59 118.9(3)
C57 C58 H58 120.5
C59 C58 H58 120.5
C58 C59 C60 120.8(4)
C58 C59 H59 119.6
C60 C59 H59 119.6
C59 C60 C55 122.1(3)
C59 C60 H60 119.0
C55 C60 H60 119.0
C66 C61 C62 115.0(3)
C66 C61 B1 123.9(3)
C62 C61 B1 121.0(3)
C63 C62 C61 122.6(3)
C63 C62 H62 118.7
C61 C62 H62 118.7
C62 C63 C64 120.9(3)
C62 C63 H63 119.6
C64 C63 H63 119.6
C65 C64 C63 118.0(3)
C65 C64 H64 121.0
C63 C64 H64 121.0
C64 C65 C66 120.7(3)
C64 C65 H65 119.7
C66 C65 H65 119.7
C65 C66 C61 122.8(3)
C65 C66 H66 118.6
C61 C66 H66 118.6
C2 N1 C5 109.5(2)
C2 N1 C7 124.2(2)
C5 N1 C7 126.2(2)
C2 N3 C4 109.1(2)
C2 N3 C19 124.9(2)
C4 N3 C19 126.0(2)
O5 Li1 O4 115.2(5)
O5 Li1 O1 115.2(4)
O4 Li1 O1 109.5(4)
O5 Li1 O3 104.1(4)
O4 Li1 O3 103.6(4)
O1 Li1 O3 108.2(5)
O5 Li1 C6 101.8(3)
O4 Li1 C6 98.8(3)
O1 Li1 C6 25.66(14)
O3 Li1 C6 133.9(4)
C49 B1 C43 112.3(2)
C49 B1 C55 110.1(2)
C43 B1 C55 109.7(2)
C49 B1 C61 107.1(2)
C43 B1 C61 109.5(2)
C55 B1 C61 108.1(2)
C6 O1 Li1 112.0(4)
C34 O3 C31 103.9(5)
C34 O3 Li1 128.4(5)
C31 O3 Li1 127.3(5)
C35 O4 C38 110.1(4)
C35 O4 Li1 122.2(3)
C38 O4 Li1 112.6(4)
C39 O5 C42 109.9(4)
C39 O5 Li1 125.5(4)
C42 O5 Li1 123.8(4)

loop_
_geom_bond_atom_site_label_1
_geom_bond_atom_site_label_2
_geom_bond_distance
C2 N1 1.336(4)
C2 N3 1.345(4)
C2 C6 1.512(4)
C4 C5 1.344(4)
C4 N3 1.393(4)
C4 H4 0.9500
C5 N1 1.388(4)
C5 H5 0.9500
C6 O2 1.221(4)
C6 O1 1.254(4)
C6 Li1 2.684(7)
C7 C8 1.393(4)
C7 C12 1.397(5)
C7 N1 1.448(4)
C8 C9 1.399(5)
C8 C13 1.511(5)
C9 C10 1.378(6)
C9 H9 0.9500
C10 C11 1.369(6)
C10 H10 0.9500
C11 C12 1.399(5)
C11 H11 0.9500
C12 C16 1.526(5)
C13 C15 1.524(6)
C13 C14 1.529(6)
C13 H13 1.0000
C14 H14A 0.9800
C14 H14B 0.9800
C14 H14C 0.9800
C15 H15A 0.9800
C15 H15B 0.9800
C15 H15C 0.9800
C16 C17 1.500(6)
C16 C18 1.528(7)
C16 H16 1.0000
C17 H17A 0.9800
C17 H17B 0.9800
C17 H17C 0.9800
C18 H18A 0.9800
C18 H18B 0.9800
C18 H18C 0.9800
C19 C24 1.391(4)
C19 C20 1.401(4)
C19 N3 1.449(3)
C20 C21 1.398(4)
C20 C25 1.514(5)
C21 C22 1.378(5)
C21 H21 0.9500
C22 C23 1.375(5)
C22 H22 0.9500
C23 C24 1.401(4)
C23 H23 0.9500
C24 C28 1.527(4)
C25 C26 1.526(5)
C25 C27 1.534(5)
C25 H25 1.0000
C26 H26A 0.9800
C26 H26B 0.9800
C26 H26C 0.9800
C27 H27A 0.9800
C27 H27B 0.9800
C27 H27C 0.9800
C28 C30 1.521(5)
C28 C29 1.521(5)
C28 H28 1.0000
C29 H29A 0.9800
C29 H29B 0.9800
C29 H29C 0.9800
C30 H30A 0.9800
C30 H30B 0.9800
C30 H30C 0.9800
C31 O3 1.539(8)
C31 C32 1.592(11)
C31 H31A 0.9900
C31 H31B 0.9900
C32 C33 1.381(10)
C32 H32A 0.9900
C32 H32B 0.9900
C33 C34 1.322(10)
C33 H33A 0.9900
C33 H33B 0.9900
C34 O3 1.409(7)
C34 H34A 0.9900
C34 H34B 0.9900
C35 O4 1.430(6)
C35 C36 1.535(7)
C35 H35A 0.9900
C35 H35B 0.9900
C36 C37 1.503(8)
C36 H36A 0.9900
C36 H36B 0.9900
C37 C38 1.467(8)
C37 H37A 0.9900
C37 H37B 0.9900
C38 O4 1.442(6)
C38 H38A 0.9900
C38 H38B 0.9900
C39 C40 1.323(18)
C39 O5 1.408(7)
C39 C40A 1.582(14)
C39 H39A 0.9900
C39 H39B 0.9900
C39 H39C 0.9900
C39 H39D 0.9900
C40 C41 1.86(2)
C40 H40A 0.9900
C40 H40B 0.9900
C41 C42 1.719(16)
C41 H41A 0.9900
C41 H41B 0.9900
C40A C41A 1.818(19)
C40A H40C 0.9900
C40A H40D 0.9900
C41A C42 1.247(15)
C41A H41C 0.9900
C41A H41D 0.9900
C42 O5 1.415(6)
C42 H42A 0.9900
C42 H42B 0.9900
C42 H42C 0.9900
C42 H42D 0.9900
C43 C48 1.397(4)
C43 C44 1.409(4)
C43 B1 1.647(5)
C44 C45 1.398(5)
C44 H44 0.9500
C45 C46 1.369(5)
C45 H45 0.9500
C46 C47 1.373(5)
C46 H46 0.9500
C47 C48 1.401(5)
C47 H47 0.9500
C48 H48 0.9500
C49 C54 1.401(4)
C49 C50 1.408(4)
C49 B1 1.637(4)
C50 C51 1.380(5)
C50 H50 0.9500
C51 C52 1.382(5)
C51 H51 0.9500
C52 C53 1.366(6)
C52 H52 0.9500
C53 C54 1.398(5)
C53 H53 0.9500
C54 H54 0.9500
C55 C56 1.386(5)
C55 C60 1.415(5)
C55 B1 1.663(4)
C56 C57 1.399(5)
C56 H56 0.9500
C57 C58 1.355(6)
C57 H57 0.9500
C58 C59 1.375(6)
C58 H58 0.9500
C59 C60 1.375(5)
C59 H59 0.9500
C60 H60 0.9500
C61 C66 1.400(4)
C61 C62 1.405(4)
C61 B1 1.670(5)
C62 C63 1.383(5)
C62 H62 0.9500
C63 C64 1.395(5)
C63 H63 0.9500
C64 C65 1.379(5)
C64 H64 0.9500
C65 C66 1.394(5)
C65 H65 0.9500
C66 H66 0.9500
Li1 O5 1.913(9)
Li1 O4 1.927(9)
Li1 O1 1.949(7)
Li1 O3 1.960(9)

loop_
_geom_torsion_atom_site_label_1
_geom_torsion_atom_site_label_2
_geom_torsion_atom_site_label_3
_geom_torsion_atom_site_label_4
_geom_torsion
N3 C4 C5 N1 0.3(3)
N1 C2 C6 O2 76.9(4)
N3 C2 C6 O2 -103.1(4)
N1 C2 C6 O1 -101.4(3)
N3 C2 C6 O1 78.6(4)
N1 C2 C6 Li1 -106.3(6)
N3 C2 C6 Li1 73.7(7)
C12 C7 C8 C9 0.1(5)
N1 C7 C8 C9 -179.5(3)
C12 C7 C8 C13 179.7(3)
N1 C7 C8 C13 0.1(5)
C7 C8 C9 C10 -0.1(5)
C13 C8 C9 C10 -179.7(3)
C8 C9 C10 C11 1.0(6)
C9 C10 C11 C12 -1.9(7)
C8 C7 C12 C11 -0.9(5)
N1 C7 C12 C11 178.7(3)
C8 C7 C12 C16 -179.5(3)
N1 C7 C12 C16 0.1(5)
C10 C11 C12 C7 1.8(6)
C10 C11 C12 C16 -179.5(4)
C7 C8 C13 C15 109.8(4)
C9 C8 C13 C15 -70.6(5)
C7 C8 C13 C14 -125.8(4)
C9 C8 C13 C14 53.8(5)
C7 C12 C16 C17 133.5(4)
C11 C12 C16 C17 -45.0(5)
C7 C12 C16 C18 -102.2(4)
C11 C12 C16 C18 79.3(5)
C24 C19 C20 C21 -2.5(5)
N3 C19 C20 C21 177.2(3)
C24 C19 C20 C25 176.6(3)
N3 C19 C20 C25 -3.6(4)
C19 C20 C21 C22 1.3(5)
C25 C20 C21 C22 -177.9(3)
C20 C21 C22 C23 0.6(6)
C21 C22 C23 C24 -1.4(6)
C20 C19 C24 C23 1.7(5)
N3 C19 C24 C23 -178.0(3)
C20 C19 C24 C28 -178.9(3)
N3 C19 C24 C28 1.4(4)
C22 C23 C24 C19 0.3(5)
C22 C23 C24 C28 -179.1(3)
C21 C20 C25 C26 -52.9(4)
C19 C20 C25 C26 128.0(3)
C21 C20 C25 C27 70.8(4)
C19 C20 C25 C27 -108.4(4)
C19 C24 C28 C30 135.1(3)
C23 C24 C28 C30 -45.5(4)
C19 C24 C28 C29 -100.7(4)
C23 C24 C28 C29 78.7(4)
O3 C31 C32 C33 -29.6(7)
C31 C32 C33 C34 16.3(10)
C32 C33 C34 O3 6.7(12)
O4 C35 C36 C37 34.2(5)
C35 C36 C37 C38 -31.6(5)
C36 C37 C38 O4 17.5(6)
O5 C39 C40 C41 31.8(13)
C40A C39 C40 C41 -14.7(13)
C39 C40 C41 C42 -2.5(12)
C40 C39 C40A C41A 155(2)
O5 C39 C40A C41A 9.9(8)
C39 C40A C41A C42 15.0(11)
C40A C41A C42 O5 -36.0(11)
C40A C41A C42 C41 -2.1(15)
C40 C41 C42 C41A -169(2)
C40 C41 C42 O5 -20.2(9)
C48 C43 C44 C45 -4.2(4)
B1 C43 C44 C45 173.1(3)
C43 C44 C45 C46 2.0(5)
C44 C45 C46 C47 1.0(5)
C45 C46 C47 C48 -1.5(5)
C44 C43 C48 C47 3.7(4)
B1 C43 C48 C47 -173.4(3)
C46 C47 C48 C43 -1.0(5)
C54 C49 C50 C51 -0.9(5)
B1 C49 C50 C51 176.1(3)
C49 C50 C51 C52 -0.3(6)
C50 C51 C52 C53 0.6(6)
C51 C52 C53 C54 0.3(6)
C52 C53 C54 C49 -1.6(6)
C50 C49 C54 C53 1.8(5)
B1 C49 C54 C53 -175.1(3)
C60 C55 C56 C57 2.1(5)
B1 C55 C56 C57 -179.8(3)
C55 C56 C57 C58 -1.7(5)
C56 C57 C58 C59 0.2(6)
C57 C58 C59 C60 0.7(6)
C58 C59 C60 C55 -0.2(5)
C56 C55 C60 C59 -1.2(5)
B1 C55 C60 C59 -179.4(3)
C66 C61 C62 C63 0.0(4)
B1 C61 C62 C63 -178.0(3)
C61 C62 C63 C64 -0.4(5)
C62 C63 C64 C65 0.8(5)
C63 C64 C65 C66 -0.8(5)
C64 C65 C66 C61 0.4(5)
C62 C61 C66 C65 0.0(4)
B1 C61 C66 C65 177.9(3)
N3 C2 N1 C5 -1.0(3)
C6 C2 N1 C5 179.0(3)
N3 C2 N1 C7 -177.9(2)
C6 C2 N1 C7 2.1(4)
C4 C5 N1 C2 0.4(3)
C4 C5 N1 C7 177.3(3)
C8 C7 N1 C2 88.7(4)
C12 C7 N1 C2 -90.9(4)
C8 C7 N1 C5 -87.7(4)
C12 C7 N1 C5 92.7(4)
N1 C2 N3 C4 1.2(3)
C6 C2 N3 C4 -178.8(3)
N1 C2 N3 C19 179.8(2)
C6 C2 N3 C19 -0.2(4)
C5 C4 N3 C2 -0.9(3)
C5 C4 N3 C19 -179.5(3)
C24 C19 N3 C2 92.5(3)
C20 C19 N3 C2 -87.2(3)
C24 C19 N3 C4 -89.1(4)
C20 C19 N3 C4 91.2(3)
O2 C6 Li1 O5 -51.5(4)
O1 C6 Li1 O5 124.7(5)
C2 C6 Li1 O5 131.4(6)
O2 C6 Li1 O4 66.7(4)
O1 C6 Li1 O4 -117.1(5)
C2 C6 Li1 O4 -110.4(7)
O2 C6 Li1 O1 -176.2(4)
C2 C6 Li1 O1 6.6(7)
O2 C6 Li1 O3 -174.6(5)
O1 C6 Li1 O3 1.6(4)
C2 C6 Li1 O3 8.3(10)
C54 C49 B1 C43 -118.2(3)
C50 C49 B1 C43 65.1(4)
C54 C49 B1 C55 4.3(4)
C50 C49 B1 C55 -172.5(3)
C54 C49 B1 C61 121.6(3)
C50 C49 B1 C61 -55.1(4)
C48 C43 B1 C49 -10.2(4)
C44 C43 B1 C49 172.9(3)
C48 C43 B1 C55 -132.8(3)
C44 C43 B1 C55 50.2(4)
C48 C43 B1 C61 108.7(3)
C44 C43 B1 C61 -68.3(3)
C56 C55 B1 C49 -100.9(3)
C60 C55 B1 C49 77.1(4)
C56 C55 B1 C43 23.1(4)
C60 C55 B1 C43 -158.9(3)
C56 C55 B1 C61 142.5(3)
C60 C55 B1 C61 -39.5(4)
C66 C61 B1 C49 156.4(3)
C62 C61 B1 C49 -25.8(4)
C66 C61 B1 C43 34.4(4)
C62 C61 B1 C43 -147.8(3)
C66 C61 B1 C55 -85.0(3)
C62 C61 B1 C55 92.8(3)
O2 C6 O1 Li1 4.9(5)
C2 C6 O1 Li1 -177.1(3)
O5 Li1 O1 C6 -62.8(6)
O4 Li1 O1 C6 69.0(5)
O3 Li1 O1 C6 -178.8(3)
C33 C34 O3 C31 -27.1(11)
C33 C34 O3 Li1 146.7(7)
C32 C31 O3 C34 31.2(7)
C32 C31 O3 Li1 -142.6(5)
O5 Li1 O3 C34 98.3(8)
O4 Li1 O3 C34 -22.5(8)
O1 Li1 O3 C34 -138.7(7)
C6 Li1 O3 C34 -139.4(7)
O5 Li1 O3 C31 -89.3(6)
O4 Li1 O3 C31 149.9(5)
O1 Li1 O3 C31 33.7(7)
C6 Li1 O3 C31 33.0(8)
C36 C35 O4 C38 -24.7(5)
C36 C35 O4 Li1 -160.4(4)
C37 C38 O4 C35 5.0(6)
C37 C38 O4 Li1 145.2(4)
O5 Li1 O4 C35 162.1(4)
O1 Li1 O4 C35 30.3(6)
O3 Li1 O4 C35 -85.0(5)
C6 Li1 O4 C35 54.5(5)
O5 Li1 O4 C38 27.4(5)
O1 Li1 O4 C38 -104.4(5)
O3 Li1 O4 C38 140.4(4)
C6 Li1 O4 C38 -80.2(4)
C40 C39 O5 C42 -56.8(13)
C40A C39 O5 C42 -31.1(7)
C40 C39 O5 Li1 133.2(12)
C40A C39 O5 Li1 158.9(7)
C41A C42 O5 C39 49.7(10)
C41 C42 O5 C39 34.7(7)
C41A C42 O5 Li1 -140.2(10)
C41 C42 O5 Li1 -155.2(7)
O4 Li1 O5 C39 -126.7(5)
O1 Li1 O5 C39 2.3(8)
O3 Li1 O5 C39 120.6(5)
C6 Li1 O5 C39 -20.9(7)
O4 Li1 O5 C42 64.7(6)
O1 Li1 O5 C42 -166.3(4)
O3 Li1 O5 C42 -48.0(7)
C6 Li1 O5 C42 170.5(4)
